data_7002310
loop_
_publ_author_name
'Liu, Hai-Yan'
'Wu, Hua'
'Ma, Jian-Fang'
'Yang, Jin'
'Liu, Ying-Ying'

_publ_section_title
;
 Syntheses, structures, and photoluminescence of a series of silver(I)
 sulfonates with pyrazine derivatives
;
_journal_issue 38
_journal_name_full 'Dalton Transactions'
_journal_page_first 7957
_journal_page_last 7968
_journal_paper_doi 10.1039/b905483a
_journal_year 2009
_chemical_formula_moiety 'C14 H18 Ag N3 O3 S'
_chemical_formula_sum 'C14 H18 Ag N3 O3 S'
_chemical_formula_weight 416.24
_chemical_name_systematic
;
?
;
_space_group_IT_number 33
_symmetry_cell_setting orthorhombic
_symmetry_space_group_name_Hall 'P 2c -2n'
_symmetry_space_group_name_H-M 'P n a 21'
_atom_sites_solution_hydrogens geom
_atom_sites_solution_primary direct
_atom_sites_solution_secondary difmap
_audit_creation_method SHELXL-97
_cell_angle_alpha 90.00
_cell_angle_beta 90.00
_cell_angle_gamma 90.00
_cell_formula_units_Z 4
_cell_length_a 12.257(3)
_cell_length_b 15.403(3)
_cell_length_c 8.7304(17)
_cell_measurement_reflns_used 2987
_cell_measurement_temperature 293(2)
_cell_measurement_theta_max 27.5
_cell_measurement_theta_min 3.1
_cell_volume 1648.3(6)
_computing_cell_refinement PROCESS-AUTO
_computing_data_collection PROCESS-AUTO
_computing_data_reduction PROCESS-AUTO
_computing_molecular_graphics 'SHELXTL-PLUS (Sheldrick, 1990)'
_computing_publication_material SHELXL-97
_computing_structure_refinement 'SHELXL-97 (Sheldrick, 1997)'
_computing_structure_solution 'SHELXS-97 (Sheldrick, 1997)'
_diffrn_ambient_temperature 293(2)
_diffrn_detector_area_resol_mean 10.0
_diffrn_measured_fraction_theta_full 0.995
_diffrn_measured_fraction_theta_max 0.995
_diffrn_measurement_device_type 'Rigaku RAXIS-RAPID'
_diffrn_measurement_method '\w scans'
_diffrn_radiation_monochromator graphite
_diffrn_radiation_source 'fine-focus sealed tube'
_diffrn_radiation_type MoK\a
_diffrn_radiation_wavelength 0.71073
_diffrn_reflns_av_R_equivalents 0.0561
_diffrn_reflns_av_sigmaI/netI 0.0511
_diffrn_reflns_limit_h_max 15
_diffrn_reflns_limit_h_min -15
_diffrn_reflns_limit_k_max 19
_diffrn_reflns_limit_k_min -19
_diffrn_reflns_limit_l_max 10
_diffrn_reflns_limit_l_min -11
_diffrn_reflns_number 15432
_diffrn_reflns_theta_full 27.47
_diffrn_reflns_theta_max 27.47
_diffrn_reflns_theta_min 3.12
_exptl_absorpt_coefficient_mu 1.364
_exptl_absorpt_correction_T_max 0.81
_exptl_absorpt_correction_T_min 0.72
_exptl_absorpt_correction_type multi-scan
_exptl_absorpt_process_details 'SADABS (Sheldrick, 1996)'
_exptl_crystal_colour colorless
_exptl_crystal_density_diffrn 1.677
_exptl_crystal_density_method 'not measured'
_exptl_crystal_description block
_exptl_crystal_F_000 840
_exptl_crystal_size_max 0.24
_exptl_crystal_size_mid 0.19
_exptl_crystal_size_min 0.16
_refine_diff_density_max 0.730
_refine_diff_density_min -0.398
_refine_diff_density_rms 0.077
_refine_ls_abs_structure_details 'Flack H D (1983), Acta Cryst. A39, 876-881'
_refine_ls_abs_structure_Flack 0.09(5)
_refine_ls_extinction_method none
_refine_ls_goodness_of_fit_ref 1.051
_refine_ls_hydrogen_treatment mixed
_refine_ls_matrix_type full
_refine_ls_number_parameters 235
_refine_ls_number_reflns 3689
_refine_ls_number_restraints 21
_refine_ls_restrained_S_all 1.056
_refine_ls_R_factor_all 0.0546
_refine_ls_R_factor_gt 0.0425
_refine_ls_shift/su_max 0.001
_refine_ls_shift/su_mean 0.000
_refine_ls_structure_factor_coef Fsqd
_refine_ls_weighting_details 'calc w=1/[\s^2^(Fo^2^)+(0.0361P)^2^+1.2868P] where P=(Fo^2^+2Fc^2^)/3'
_refine_ls_weighting_scheme calc
_refine_ls_wR_factor_gt 0.0950
_refine_ls_wR_factor_ref 0.1012
_reflns_number_gt 2987
_reflns_number_total 3689
_reflns_threshold_expression >2sigma(I)
_cod_data_source_file b905483a.txt
_cod_data_source_block 4
_cod_depositor_comments
;
The following automatic conversions were performed:
'_symmetry_cell_setting' value 'Orthorhombic' changed to 'orthorhombic'
according to '/home/saulius/struct/CIF-dictionaries/cif_core.dic'
dictionary named 'cif_core.dic' version 2.4.1 from 2010-06-29.

Automatic conversion script
Id: cif_fix_enum 1527 2010-12-29 10:47:43Z saulius 
;
_cod_database_code 7002310

loop_
_symmetry_equiv_pos_as_xyz
'x, y, z'
'-x, -y, z+1/2'
'-x+1/2, y+1/2, z+1/2'
'x+1/2, -y+1/2, z'

loop_
_atom_site_label
_atom_site_type_symbol
_atom_site_fract_x
_atom_site_fract_y
_atom_site_fract_z
_atom_site_U_iso_or_equiv
_atom_site_adp_type
_atom_site_occupancy
_atom_site_symmetry_multiplicity
_atom_site_calc_flag
_atom_site_refinement_flags
_atom_site_disorder_assembly
_atom_site_disorder_group
Ag1 Ag 0.70784(3) 0.88187(2) 0.22668(7) 0.05669(13) Uani 1 1 d . . .
C1 C 0.7273(4) 1.0387(3) 0.9832(5) 0.0400(11) Uani 1 1 d . . .
C2 C 0.6778(4) 1.0282(3) 0.8395(6) 0.0386(10) Uani 1 1 d . . .
H2 H 0.6050 1.0116 0.8344 0.046 Uiso 1 1 calc R . .
C3 C 0.7345(4) 1.0420(3) 0.7064(6) 0.0440(11) Uani 1 1 d . A .
C4 C 0.8435(5) 1.0677(4) 0.7141(8) 0.0600(13) Uani 1 1 d . . .
H4 H 0.8827 1.0782 0.6248 0.072 Uiso 1 1 calc R . .
C5 C 0.8923(5) 1.0773(4) 0.8543(7) 0.0595(15) Uani 1 1 d . . .
H5 H 0.9655 1.0929 0.8584 0.071 Uiso 1 1 calc R . .
C6 C 0.8364(5) 1.0646(4) 0.9893(6) 0.0498(12) Uani 1 1 d . . .
C7 C 0.8924(6) 1.0745(5) 1.1433(8) 0.080(2) Uani 1 1 d . . .
H7A H 0.8413 1.0621 1.2237 0.120 Uiso 1 1 calc R . .
H7B H 0.9186 1.1329 1.1541 0.120 Uiso 1 1 calc R . .
H7C H 0.9526 1.0349 1.1494 0.120 Uiso 1 1 calc R . .
C8 C 0.4883(5) 0.7949(4) 0.3475(8) 0.0550(15) Uani 1 1 d . . .
H8 H 0.5121 0.8213 0.4373 0.066 Uiso 1 1 calc R A .
C9 C 0.3943(5) 0.7458(4) 0.3502(7) 0.0485(13) Uani 1 1 d . A .
C10 C 0.3289(6) 0.7358(5) 0.4962(7) 0.0697(17) Uani 1 1 d . . .
H10A H 0.2667 0.6994 0.4770 0.105 Uiso 1 1 calc R A .
H10B H 0.3047 0.7918 0.5303 0.105 Uiso 1 1 calc R . .
H10C H 0.3737 0.7097 0.5737 0.105 Uiso 1 1 calc R . .
C11 C 0.4182(5) 0.7156(4) 0.0924(7) 0.0480(13) Uani 1 1 d . A .
C12 C 0.3795(6) 0.6720(5) -0.0465(7) 0.0674(17) Uani 1 1 d . . .
H12A H 0.3151 0.6391 -0.0232 0.101 Uiso 1 1 calc R . .
H12B H 0.4353 0.6338 -0.0840 0.101 Uiso 1 1 calc R . .
H12C H 0.3627 0.7146 -0.1232 0.101 Uiso 1 1 calc R . .
C13 C 0.5722(7) 0.7852(5) -0.0539(8) 0.080(2) Uani 1 1 d . A .
H13A H 0.6328 0.8227 -0.0323 0.120 Uiso 1 1 calc R . .
H13B H 0.5252 0.8124 -0.1275 0.120 Uiso 1 1 calc R . .
H13C H 0.5986 0.7312 -0.0945 0.120 Uiso 1 1 calc R . .
C14 C 0.5100(6) 0.7684(4) 0.0905(7) 0.0509(14) Uani 1 1 d . . .
N1 N 0.6691(4) 1.0189(3) 1.1172(5) 0.0493(11) Uani 1 1 d D . .
N2 N 0.5459(3) 0.8055(3) 0.2199(8) 0.0560(10) Uani 1 1 d . A .
N3 N 0.3600(3) 0.7051(2) 0.2245(7) 0.0481(8) Uani 1 1 d . . .
S1 S 0.67330(14) 1.02402(11) 0.52555(15) 0.0545(4) Uani 1 1 d . . .
O1 O 0.706(3) 0.9452(13) 0.475(2) 0.084(5) Uani 0.48(4) 1 d PU A 1
O2 O 0.5540(11) 1.029(2) 0.5519(15) 0.082(7) Uani 0.48(4) 1 d P A 1
O3 O 0.7066(19) 1.1007(19) 0.430(3) 0.066(5) Uani 0.48(4) 1 d PU A 1
O1' O 0.7572(15) 0.9637(9) 0.4520(15) 0.059(4) Uani 0.52(4) 1 d P A 2
O2' O 0.5749(16) 0.9768(17) 0.5550(14) 0.080(5) Uani 0.52(4) 1 d PU A 2
O3' O 0.666(2) 1.1001(15) 0.444(3) 0.070(5) Uani 0.52(4) 1 d P A 2
H1N H 0.686(3) 1.051(3) 1.193(4) 0.037(13) Uiso 1 1 d D . .
H2N H 0.6000(10) 1.018(4) 1.114(7) 0.048(16) Uiso 1 1 d D . .

loop_
_atom_site_aniso_label
_atom_site_aniso_U_11
_atom_site_aniso_U_22
_atom_site_aniso_U_33
_atom_site_aniso_U_23
_atom_site_aniso_U_13
_atom_site_aniso_U_12
Ag1 0.0616(2) 0.0601(2) 0.0484(2) -0.0084(3) -0.0005(3) -0.00026(18)
C1 0.057(3) 0.041(3) 0.022(2) 0.002(2) -0.001(2) 0.001(2)
C2 0.048(2) 0.039(2) 0.029(2) -0.001(2) -0.004(2) 0.003(2)
C3 0.058(3) 0.047(2) 0.028(3) -0.004(2) 0.005(2) -0.0005(19)
C4 0.072(3) 0.068(3) 0.040(3) 0.007(3) 0.007(4) -0.014(3)
C5 0.061(3) 0.067(4) 0.051(3) -0.005(3) 0.004(3) -0.021(3)
C6 0.060(3) 0.054(3) 0.036(3) -0.003(2) -0.006(2) -0.011(3)
C7 0.075(4) 0.110(6) 0.056(4) -0.005(4) -0.023(3) -0.026(4)
C8 0.062(4) 0.052(3) 0.050(3) -0.011(3) -0.006(3) 0.002(3)
C9 0.056(3) 0.044(3) 0.046(3) 0.004(3) 0.002(3) 0.013(3)
C10 0.092(4) 0.067(4) 0.050(4) 0.002(3) 0.011(3) -0.003(4)
C11 0.058(3) 0.042(3) 0.044(3) -0.003(2) 0.001(2) 0.002(3)
C12 0.084(4) 0.073(4) 0.046(3) -0.006(3) 0.005(3) -0.021(3)
C13 0.099(5) 0.087(5) 0.054(4) -0.012(4) 0.025(4) -0.028(4)
C14 0.055(3) 0.049(3) 0.049(3) -0.006(3) 0.002(3) -0.001(3)
N1 0.060(3) 0.065(3) 0.0229(19) -0.001(2) 0.0007(19) -0.002(2)
N2 0.056(2) 0.057(2) 0.055(2) -0.009(3) 0.013(3) -0.0023(18)
N3 0.055(2) 0.0430(18) 0.046(2) 0.003(3) 0.000(3) 0.0033(15)
S1 0.0725(9) 0.0657(9) 0.0254(6) -0.0070(7) -0.0009(7) 0.0067(8)
O1 0.111(10) 0.075(7) 0.065(7) -0.017(6) -0.010(7) 0.018(7)
O2 0.068(7) 0.136(19) 0.042(6) -0.014(8) -0.008(4) -0.003(8)
O3 0.076(9) 0.082(8) 0.041(6) 0.002(5) 0.004(7) -0.003(8)
O1' 0.065(8) 0.063(7) 0.048(5) -0.021(5) -0.007(5) 0.015(6)
O2' 0.081(7) 0.112(10) 0.047(5) -0.005(6) -0.014(5) -0.028(7)
O3' 0.089(13) 0.068(7) 0.051(7) 0.013(5) -0.002(9) 0.023(9)

loop_
_atom_type_symbol
_atom_type_description
_atom_type_scat_dispersion_real
_atom_type_scat_dispersion_imag
_atom_type_scat_source
C C 0.0033 0.0016 'International Tables Vol C Tables 4.2.6.8 and 6.1.1.4'
H H 0.0000 0.0000 'International Tables Vol C Tables 4.2.6.8 and 6.1.1.4'
N N 0.0061 0.0033 'International Tables Vol C Tables 4.2.6.8 and 6.1.1.4'
O O 0.0106 0.0060 'International Tables Vol C Tables 4.2.6.8 and 6.1.1.4'
S S 0.1246 0.1234 'International Tables Vol C Tables 4.2.6.8 and 6.1.1.4'
Ag Ag -0.8971 1.1015 'International Tables Vol C Tables 4.2.6.8 and 6.1.1.4'

loop_
_geom_angle_atom_site_label_1
_geom_angle_atom_site_label_2
_geom_angle_atom_site_label_3
_geom_angle
_geom_angle_site_symmetry_1
_geom_angle_site_symmetry_3
_geom_angle_publ_flag
N3 Ag1 N2 113.66(13) 4_565 . ?
N3 Ag1 N1 132.86(17) 4_565 1_554 ?
N2 Ag1 N1 105.75(18) . 1_554 ?
N3 Ag1 O1 104.8(6) 4_565 . ?
N2 Ag1 O1 102.9(8) . . ?
N1 Ag1 O1 90.0(4) 1_554 . ?
N3 Ag1 O1' 96.2(3) 4_565 . ?
N2 Ag1 O1' 120.2(5) . . ?
N1 Ag1 O1' 85.1(3) 1_554 . ?
O1 Ag1 O1' 17.2(5) . . ?
C6 C1 C2 118.7(5) . . ?
C6 C1 N1 121.2(5) . . ?
C2 C1 N1 120.0(5) . . ?
C3 C2 C1 121.4(5) . . ?
C3 C2 H2 119.3 . . ?
C1 C2 H2 119.3 . . ?
C2 C3 C4 119.2(5) . . ?
C2 C3 S1 121.2(4) . . ?
C4 C3 S1 119.6(4) . . ?
C5 C4 C3 119.5(6) . . ?
C5 C4 H4 120.3 . . ?
C3 C4 H4 120.3 . . ?
C4 C5 C6 122.1(5) . . ?
C4 C5 H5 118.9 . . ?
C6 C5 H5 118.9 . . ?
C5 C6 C1 119.0(5) . . ?
C5 C6 C7 121.3(6) . . ?
C1 C6 C7 119.7(5) . . ?
C6 C7 H7A 109.5 . . ?
C6 C7 H7B 109.5 . . ?
H7A C7 H7B 109.5 . . ?
C6 C7 H7C 109.5 . . ?
H7A C7 H7C 109.5 . . ?
H7B C7 H7C 109.5 . . ?
N2 C8 C9 121.7(6) . . ?
N2 C8 H8 119.1 . . ?
C9 C8 H8 119.1 . . ?
N3 C9 C8 120.5(5) . . ?
N3 C9 C10 118.6(5) . . ?
C8 C9 C10 120.9(6) . . ?
C9 C10 H10A 109.5 . . ?
C9 C10 H10B 109.5 . . ?
H10A C10 H10B 109.5 . . ?
C9 C10 H10C 109.5 . . ?
H10A C10 H10C 109.5 . . ?
H10B C10 H10C 109.5 . . ?
N3 C11 C14 120.2(5) . . ?
N3 C11 C12 118.4(5) . . ?
C14 C11 C12 121.4(5) . . ?
C11 C12 H12A 109.5 . . ?
C11 C12 H12B 109.5 . . ?
H12A C12 H12B 109.5 . . ?
C11 C12 H12C 109.5 . . ?
H12A C12 H12C 109.5 . . ?
H12B C12 H12C 109.5 . . ?
C14 C13 H13A 109.5 . . ?
C14 C13 H13B 109.5 . . ?
H13A C13 H13B 109.5 . . ?
C14 C13 H13C 109.5 . . ?
H13A C13 H13C 109.5 . . ?
H13B C13 H13C 109.5 . . ?
N2 C14 C11 120.4(5) . . ?
N2 C14 C13 118.0(6) . . ?
C11 C14 C13 121.6(5) . . ?
C1 N1 Ag1 115.3(4) . 1_556 ?
C1 N1 H1N 113(3) . . ?
Ag1 N1 H1N 99(3) 1_556 . ?
C1 N1 H2N 119(4) . . ?
Ag1 N1 H2N 101(4) 1_556 . ?
H1N N1 H2N 107(5) . . ?
C8 N2 C14 118.7(4) . . ?
C8 N2 Ag1 119.9(5) . . ?
C14 N2 Ag1 121.4(4) . . ?
C9 N3 C11 118.4(4) . . ?
C9 N3 Ag1 121.6(4) . 4_465 ?
C11 N3 Ag1 120.0(4) . 4_465 ?
O1 S1 O3' 127.8(12) . . ?
O1 S1 O2' 81.5(9) . . ?
O3' S1 O2' 118.4(10) . . ?
O1 S1 O2 113.0(9) . . ?
O3' S1 O2 88.5(10) . . ?
O1 S1 O3 116.3(12) . . ?
O2' S1 O3 136.8(10) . . ?
O2 S1 O3 108.2(11) . . ?
O3' S1 O1' 110.0(9) . . ?
O2' S1 O1' 109.5(8) . . ?
O2 S1 O1' 139.7(9) . . ?
O3 S1 O1' 93.6(9) . . ?
O1 S1 C3 107.9(8) . . ?
O3' S1 C3 110.8(11) . . ?
O2' S1 C3 106.0(5) . . ?
O2 S1 C3 105.7(5) . . ?
O3 S1 C3 104.8(10) . . ?
O1' S1 C3 100.7(5) . . ?
S1 O1 Ag1 132.1(10) . . ?
S1 O1' Ag1 119.5(8) . . ?

loop_
_geom_bond_atom_site_label_1
_geom_bond_atom_site_label_2
_geom_bond_distance
_geom_bond_site_symmetry_2
_geom_bond_publ_flag
Ag1 N3 2.296(4) 4_565 ?
Ag1 N2 2.308(4) . ?
Ag1 N1 2.366(5) 1_554 ?
Ag1 O1 2.375(16) . ?
Ag1 O1' 2.413(12) . ?
C1 C6 1.396(8) . ?
C1 C2 1.403(7) . ?
C1 N1 1.403(6) . ?
C2 C3 1.370(7) . ?
C2 H2 0.9300 . ?
C3 C4 1.395(7) . ?
C3 S1 1.769(5) . ?
C4 C5 1.370(9) . ?
C4 H4 0.9300 . ?
C5 C6 1.377(8) . ?
C5 H5 0.9300 . ?
C6 C7 1.517(8) . ?
C7 H7A 0.9600 . ?
C7 H7B 0.9600 . ?
C7 H7C 0.9600 . ?
C8 N2 1.329(9) . ?
C8 C9 1.379(9) . ?
C8 H8 0.9300 . ?
C9 N3 1.332(8) . ?
C9 C10 1.514(8) . ?
C10 H10A 0.9600 . ?
C10 H10B 0.9600 . ?
C10 H10C 0.9600 . ?
C11 N3 1.366(8) . ?
C11 C14 1.389(10) . ?
C11 C12 1.465(8) . ?
C12 H12A 0.9600 . ?
C12 H12B 0.9600 . ?
C12 H12C 0.9600 . ?
C13 C14 1.495(9) . ?
C13 H13A 0.9600 . ?
C13 H13B 0.9600 . ?
C13 H13C 0.9600 . ?
C14 N2 1.340(9) . ?
N1 Ag1 2.366(5) 1_556 ?
N1 H1N 0.85(4) . ?
N1 H2N 0.847(10) . ?
N3 Ag1 2.296(4) 4_465 ?
S1 O1 1.353(16) . ?
S1 O3' 1.37(2) . ?
S1 O2' 1.432(13) . ?
S1 O2 1.483(14) . ?
S1 O3 1.50(3) . ?
S1 O1' 1.527(13) . ?

loop_
_geom_hbond_atom_site_label_D
_geom_hbond_atom_site_label_H
_geom_hbond_atom_site_label_A
_geom_hbond_distance_DH
_geom_hbond_distance_HA
_geom_hbond_distance_DA
_geom_hbond_angle_DHA
_geom_hbond_site_symmetry_A
N1 H2N O2 0.847(10) 2.09(3) 2.889(15) 157(5) 2_675

loop_
_geom_torsion_atom_site_label_1
_geom_torsion_atom_site_label_2
_geom_torsion_atom_site_label_3
_geom_torsion_atom_site_label_4
_geom_torsion
_geom_torsion_site_symmetry_1
_geom_torsion_site_symmetry_2
_geom_torsion_site_symmetry_3
_geom_torsion_site_symmetry_4
_geom_torsion_publ_flag
C6 C1 C2 C3 0.7(7) . . . . ?
N1 C1 C2 C3 -176.0(5) . . . . ?
C1 C2 C3 C4 -0.6(7) . . . . ?
C1 C2 C3 S1 177.2(4) . . . . ?
C2 C3 C4 C5 1.1(8) . . . . ?
S1 C3 C4 C5 -176.7(5) . . . . ?
C3 C4 C5 C6 -1.7(10) . . . . ?
C4 C5 C6 C1 1.8(9) . . . . ?
C4 C5 C6 C7 179.3(6) . . . . ?
C2 C1 C6 C5 -1.2(8) . . . . ?
N1 C1 C6 C5 175.4(6) . . . . ?
C2 C1 C6 C7 -178.7(6) . . . . ?
N1 C1 C6 C7 -2.1(8) . . . . ?
N2 C8 C9 N3 2.0(8) . . . . ?
N2 C8 C9 C10 -178.9(6) . . . . ?
N3 C11 C14 N2 3.8(9) . . . . ?
C12 C11 C14 N2 -178.0(6) . . . . ?
N3 C11 C14 C13 -176.7(6) . . . . ?
C12 C11 C14 C13 1.6(10) . . . . ?
C6 C1 N1 Ag1 -76.9(6) . . . 1_556 ?
C2 C1 N1 Ag1 99.7(5) . . . 1_556 ?
C9 C8 N2 C14 1.1(9) . . . . ?
C9 C8 N2 Ag1 -176.4(4) . . . . ?
C11 C14 N2 C8 -3.9(9) . . . . ?
C13 C14 N2 C8 176.5(6) . . . . ?
C11 C14 N2 Ag1 173.5(5) . . . . ?
C13 C14 N2 Ag1 -6.0(8) . . . . ?
N3 Ag1 N2 C8 102.1(5) 4_565 . . . ?
N1 Ag1 N2 C8 -104.3(5) 1_554 . . . ?
O1 Ag1 N2 C8 -10.6(6) . . . . ?
O1' Ag1 N2 C8 -10.9(6) . . . . ?
N3 Ag1 N2 C14 -75.3(5) 4_565 . . . ?
N1 Ag1 N2 C14 78.3(4) 1_554 . . . ?
O1 Ag1 N2 C14 172.0(6) . . . . ?
O1' Ag1 N2 C14 171.7(5) . . . . ?
C8 C9 N3 C11 -2.2(8) . . . . ?
C10 C9 N3 C11 178.8(5) . . . . ?
C8 C9 N3 Ag1 177.4(4) . . . 4_465 ?
C10 C9 N3 Ag1 -1.6(7) . . . 4_465 ?
C14 C11 N3 C9 -0.7(8) . . . . ?
C12 C11 N3 C9 -179.0(5) . . . . ?
C14 C11 N3 Ag1 179.7(4) . . . 4_465 ?
C12 C11 N3 Ag1 1.4(7) . . . 4_465 ?
C2 C3 S1 O1 -99.2(15) . . . . ?
C4 C3 S1 O1 78.6(15) . . . . ?
C2 C3 S1 O3' 116.5(12) . . . . ?
C4 C3 S1 O3' -65.8(12) . . . . ?
C2 C3 S1 O2' -13.2(13) . . . . ?
C4 C3 S1 O2' 164.6(13) . . . . ?
C2 C3 S1 O2 22.0(15) . . . . ?
C4 C3 S1 O2 -160.2(15) . . . . ?
C2 C3 S1 O3 136.2(11) . . . . ?
C4 C3 S1 O3 -46.0(11) . . . . ?
C2 C3 S1 O1' -127.2(9) . . . . ?
C4 C3 S1 O1' 50.6(9) . . . . ?
O3' S1 O1 Ag1 -25(3) . . . . ?
O2' S1 O1 Ag1 95(2) . . . . ?
O2 S1 O1 Ag1 83(2) . . . . ?
O3 S1 O1 Ag1 -43(3) . . . . ?
O1' S1 O1 Ag1 -82(3) . . . . ?
C3 S1 O1 Ag1 -160.9(19) . . . . ?
N3 Ag1 O1 S1 146(2) 4_565 . . . ?
N2 Ag1 O1 S1 -95(3) . . . . ?
N1 Ag1 O1 S1 11(3) 1_554 . . . ?
O1' Ag1 O1 S1 84(3) . . . . ?
O1 S1 O1' Ag1 56.1(19) . . . . ?
O3' S1 O1' Ag1 -78.7(12) . . . . ?
O2' S1 O1' Ag1 53.0(10) . . . . ?
O2 S1 O1' Ag1 34.0(14) . . . . ?
O3 S1 O1' Ag1 -89.8(12) . . . . ?
C3 S1 O1' Ag1 164.4(8) . . . . ?
N3 Ag1 O1' S1 -169.8(11) 4_565 . . . ?
N2 Ag1 O1' S1 -47.8(12) . . . . ?
N1 Ag1 O1' S1 57.5(11) 1_554 . . . ?
O1 Ag1 O1' S1 -48.7(17) . . . . ?
